data_2008050
loop_
_publ_author_name
'Dey, Dilip Kumar'
'Das, Mrinal Kanti'
'Chinnakali, Kandasamy'
'Fun, Hoong-Kun'
'Razak, Ibrahim Abdul'

_publ_section_title
;
 An adduct of aquadichlorodiphenyltin(IV) and
 4,4,8,8-tetrakis(1-pyrazolyl)pyrazabole
;
_journal_issue 1
_journal_name_full 'Acta Crystallographica Section C'
_journal_page_first 20
_journal_page_last 22
_journal_paper_doi 10.1107/S0108270198009780
_journal_volume 55
_journal_year 1999
_chemical_formula_iupac '[Sn Cl2 (C6 H5)2 (H2 O)], C18 H18 B2 N12'
_chemical_formula_sum 'C30 H30 B2 Cl2 N12 O Sn'
_chemical_formula_weight 785.87
_chemical_name_systematic
;
A complex of 4,4,8,8-tetrakis(1-pyrazolyl)pyrazabole and diphenyltin(IV)
dichloride monohydrate
;
_space_group_IT_number 33
_symmetry_cell_setting orthorhombic
_symmetry_space_group_name_Hall 'P 2c -2n'
_symmetry_space_group_name_H-M 'P n a 21'
_audit_creation_method SHELXL
_cell_angle_alpha 90.00
_cell_angle_beta 90.00
_cell_angle_gamma 90.00
_cell_formula_units_Z 4
_cell_length_a 23.930(2)
_cell_length_b 12.5245(11)
_cell_length_c 11.903(2)
_cell_measurement_reflns_used 39
_cell_measurement_temperature 293(2)
_cell_measurement_theta_max 12.45
_cell_measurement_theta_min 5.34
_cell_volume 3567.5(7)
_computing_cell_refinement XSCANS
_computing_data_collection 'XSCANS (Siemens, 1994)'
_computing_data_reduction XSCANS
_computing_molecular_graphics SHELXTL/PC
_computing_publication_material 'SHELXL93 and PARST (Nardelli, 1995)'
_computing_structure_refinement 'SHELXL93 (Sheldrick, 1993)'
_computing_structure_solution 'SHELXTL/PC (Sheldrick, 1990)'
_diffrn_ambient_temperature 293(2)
_diffrn_measurement_device 'Siemens P4'
_diffrn_measurement_method \q/2\q
_diffrn_radiation_monochromator graphite
_diffrn_radiation_source 'fine-focus sealed tube'
_diffrn_radiation_type MoK\a
_diffrn_radiation_wavelength 0.71073
_diffrn_reflns_av_R_equivalents 0.043
_diffrn_reflns_av_sigmaI/netI 0.0707
_diffrn_reflns_limit_h_max 31
_diffrn_reflns_limit_h_min -1
_diffrn_reflns_limit_k_max 16
_diffrn_reflns_limit_k_min -1
_diffrn_reflns_limit_l_max 15
_diffrn_reflns_limit_l_min -1
_diffrn_reflns_number 5328
_diffrn_reflns_theta_max 27.49
_diffrn_reflns_theta_min 1.84
_diffrn_standards_decay_% <3
_diffrn_standards_interval_count 97
_diffrn_standards_number 3
_exptl_absorpt_coefficient_mu 0.909
_exptl_absorpt_correction_T_max 0.790
_exptl_absorpt_correction_T_min 0.398
_exptl_absorpt_correction_type '\y scans (Siemens, 1994)'
_exptl_crystal_colour colourless
_exptl_crystal_density_diffrn 1.463
_exptl_crystal_density_method 'not measured'
_exptl_crystal_description plate
_exptl_crystal_F_000 1584
_exptl_crystal_size_max 0.62
_exptl_crystal_size_mid 0.46
_exptl_crystal_size_min 0.26
_refine_diff_density_max 0.62
_refine_diff_density_min -1.00
_refine_ls_abs_structure_details 'Flack (1983)'
_refine_ls_abs_structure_Flack 0.01(3)
_refine_ls_extinction_method none
_refine_ls_goodness_of_fit_all 0.887
_refine_ls_goodness_of_fit_obs 1.010
_refine_ls_hydrogen_treatment 'H atoms: see below'
_refine_ls_matrix_type full
_refine_ls_number_parameters 433
_refine_ls_number_reflns 4678
_refine_ls_number_restraints 1
_refine_ls_restrained_S_all 0.887
_refine_ls_restrained_S_obs 1.010
_refine_ls_R_factor_all 0.068
_refine_ls_R_factor_obs 0.039
_refine_ls_shift/esd_max 0.000
_refine_ls_shift/esd_mean 0.000
_refine_ls_structure_factor_coef Fsqd
_refine_ls_weighting_details 'w = 1/[\s^2^(Fo^2^)+(0.0373P)^2^] where P = (Fo^2^+2Fc^2^)/3'
_refine_ls_weighting_scheme calc
_refine_ls_wR_factor_all 0.088
_refine_ls_wR_factor_obs 0.081
_reflns_number_observed 3164
_reflns_number_total 4678
_reflns_observed_criterion I>2\s(I)
_cod_data_source_file bm1258.cif
_cod_data_source_block bk1258
_cod_depositor_comments
;
 Marking attached hydrogen atoms.

 Antanas Vaitkus,
 2017-03-27

The following automatic conversions were performed:

'_refine_ls_weighting_scheme' value 'calc w =
1/[\s^2^(Fo^2^)+(0.0373P)^2^] where P = (Fo^2^+2Fc^2^)/3' was changed
to 'calc'. New tag '_refine_ls_weighting_details' was created. The
value of the new tag was set to 'w = 1/[\s^2^(Fo^2^)+(0.0373P)^2^]
where P = (Fo^2^+2Fc^2^)/3'.

Automatic conversion script
Id: cif_fix_values 3143 2015-03-26 13:38:13Z robertas 
;
_cod_database_code 2008050

loop_
_symmetry_equiv_pos_as_xyz
'x, y, z'
'-x, -y, z+1/2'
'x+1/2, -y+1/2, z'
'-x+1/2, y+1/2, z+1/2'

loop_
_atom_site_aniso_label
_atom_site_aniso_U_11
_atom_site_aniso_U_22
_atom_site_aniso_U_33
_atom_site_aniso_U_12
_atom_site_aniso_U_13
_atom_site_aniso_U_23
Sn 0.0470(2) 0.0396(2) 0.0408(2) -0.0012(2) -0.0014(3) -0.0013(3)
Cl1 0.0562(8) 0.0682(8) 0.0632(12) -0.0192(7) -0.0078(13) 0.0022(13)
Cl2 0.0695(10) 0.0453(7) 0.0710(11) 0.0094(8) -0.0045(10) -0.0074(8)
O1 0.042(2) 0.052(2) 0.076(4) -0.008(2) 0.003(3) -0.017(4)
N1 0.051(3) 0.040(3) 0.047(3) 0.009(2) -0.001(3) 0.000(2)
N2 0.041(3) 0.045(3) 0.046(3) 0.008(2) 0.004(3) -0.006(3)
N3 0.034(3) 0.050(3) 0.048(3) 0.004(3) 0.003(3) 0.008(3)
N4 0.039(3) 0.049(3) 0.044(3) 0.002(3) 0.002(3) -0.003(3)
N5 0.043(3) 0.045(3) 0.053(3) 0.001(2) -0.004(3) -0.007(3)
N6 0.081(4) 0.081(3) 0.098(7) -0.025(3) -0.023(5) 0.032(5)
N7 0.037(2) 0.041(2) 0.054(3) 0.000(2) -0.004(3) -0.010(3)
N8 0.034(3) 0.063(3) 0.084(5) 0.005(2) -0.013(3) -0.020(3)
N9 0.038(2) 0.045(2) 0.083(6) 0.004(2) 0.008(3) -0.005(3)
N10 0.057(3) 0.047(2) 0.078(5) 0.000(2) 0.010(3) -0.008(3)
N11 0.038(2) 0.055(3) 0.055(5) 0.000(2) 0.002(2) 0.009(3)
N12 0.046(3) 0.098(4) 0.085(5) -0.007(3) -0.019(4) 0.036(4)
C1 0.077(6) 0.045(4) 0.066(5) 0.015(4) -0.017(5) 0.005(4)
C2 0.093(6) 0.075(5) 0.038(4) 0.004(5) -0.005(4) 0.002(4)
C3 0.064(5) 0.060(5) 0.049(5) -0.001(4) -0.001(4) 0.001(4)
C4 0.048(4) 0.067(4) 0.060(5) -0.004(4) -0.009(4) 0.023(4)
C5 0.064(5) 0.086(6) 0.044(4) 0.004(4) -0.003(4) 0.020(4)
C6 0.048(4) 0.080(5) 0.047(4) -0.001(4) 0.005(3) -0.011(4)
C7 0.072(5) 0.085(5) 0.066(5) -0.027(5) -0.003(5) -0.009(5)
C8 0.059(5) 0.094(6) 0.093(7) -0.018(5) -0.013(5) -0.022(6)
C9 0.077(6) 0.072(5) 0.109(8) -0.039(4) -0.024(6) 0.016(5)
C10 0.050(4) 0.053(3) 0.046(4) 0.002(3) -0.001(3) -0.012(3)
C11 0.046(4) 0.070(5) 0.086(6) 0.019(4) 0.002(4) -0.022(5)
C12 0.047(4) 0.077(5) 0.094(6) 0.000(4) -0.014(5) -0.020(5)
C13 0.054(4) 0.051(3) 0.195(13) 0.009(3) 0.053(6) -0.018(6)
C14 0.076(6) 0.059(4) 0.232(15) 0.012(4) 0.065(8) -0.037(7)
C15 0.070(5) 0.050(4) 0.148(9) -0.007(4) 0.039(6) -0.033(5)
C16 0.055(4) 0.070(4) 0.079(7) -0.001(3) -0.006(5) 0.014(5)
C17 0.058(4) 0.100(5) 0.106(9) -0.026(4) -0.024(5) 0.024(6)
C18 0.050(4) 0.133(7) 0.092(7) -0.008(5) -0.024(5) 0.027(7)
C19 0.056(4) 0.044(3) 0.041(3) -0.002(3) 0.008(3) -0.004(3)
C20 0.058(4) 0.062(4) 0.061(5) -0.001(4) 0.006(4) -0.015(4)
C21 0.082(6) 0.066(5) 0.078(6) -0.001(4) 0.028(5) -0.017(5)
C22 0.108(7) 0.054(4) 0.046(4) -0.027(4) 0.008(5) -0.007(4)
C23 0.099(7) 0.076(5) 0.046(4) -0.024(5) -0.012(5) 0.002(4)
C24 0.061(5) 0.066(5) 0.060(5) -0.009(4) -0.008(4) 0.001(4)
C25 0.065(4) 0.041(3) 0.040(3) 0.003(3) -0.004(3) -0.002(3)
C26 0.080(5) 0.053(4) 0.059(5) -0.018(4) 0.000(5) 0.007(4)
C27 0.124(8) 0.079(5) 0.065(6) -0.036(6) 0.000(6) 0.019(5)
C28 0.127(8) 0.070(5) 0.072(6) -0.008(6) -0.019(6) 0.027(5)
C29 0.089(6) 0.075(5) 0.076(6) 0.019(5) -0.018(5) 0.008(5)
C30 0.076(5) 0.054(4) 0.068(5) 0.008(4) -0.002(5) 0.007(4)
B1 0.040(4) 0.043(4) 0.048(5) 0.013(3) -0.012(4) -0.009(4)
B2 0.040(3) 0.042(3) 0.062(6) 0.002(3) -0.005(5) 0.001(5)

loop_
_atom_site_label
_atom_site_fract_x
_atom_site_fract_y
_atom_site_fract_z
_atom_site_U_iso_or_equiv
_atom_site_thermal_displace_type
_atom_site_calc_flag
_atom_site_refinement_flags
_atom_site_occupancy
_atom_site_disorder_group
_atom_site_type_symbol
_atom_site_attached_hydrogens
Sn 0.299269(15) 0.55668(3) 0.26749(6) 0.04249(10) Uani d . 1 . Sn 0
Cl1 0.39009(6) 0.64955(12) 0.2785(2) 0.0625(4) Uani d . 1 . Cl 0
Cl2 0.25313(7) 0.71373(12) 0.3193(2) 0.0620(4) Uani d . 1 . Cl 0
O1 0.20916(14) 0.4926(3) 0.2566(7) 0.0564(14) Uani d . 1 . O 2
N1 0.1097(2) 0.2892(4) 0.3087(5) 0.0460(13) Uani d . 1 . N 0
N2 0.0771(2) 0.3732(4) 0.3394(5) 0.0442(12) Uani d . 1 . N 0
N3 0.0784(2) 0.4348(4) 0.1390(5) 0.0440(12) Uani d . 1 . N 0
N4 0.1066(2) 0.3461(4) 0.1058(5) 0.0439(13) Uani d . 1 . N 0
N5 0.0712(2) 0.1647(4) 0.1634(5) 0.0467(12) Uani d . 1 . N 0
N6 0.0530(3) 0.0995(5) 0.2472(7) 0.087(3) Uani d . 1 . N 0
N7 0.1743(2) 0.2093(4) 0.1674(4) 0.0439(12) Uani d . 1 . N 0
N8 0.2162(2) 0.2820(4) 0.1830(6) 0.060(2) Uani d . 1 . N 0
N9 0.0533(2) 0.5604(3) 0.2902(6) 0.055(2) Uani d . 1 . N 0
N10 0.1070(2) 0.5972(4) 0.3103(5) 0.061(2) Uani d . 1 . N 0
N11 -0.0131(2) 0.4126(4) 0.2415(4) 0.049(2) Uani d . 1 . N 0
N12 -0.0471(2) 0.4646(5) 0.1685(6) 0.076(2) Uani d . 1 . N 0
C1 0.1294(3) 0.2436(6) 0.4030(7) 0.063(2) Uani d . 1 . C 0
H1A 0.1529(3) 0.1846(6) 0.4056(7) 0.075 Uiso calc R 1 . H 0
C2 0.1094(4) 0.2978(6) 0.4944(7) 0.069(2) Uani d . 1 . C 0
H2A 0.1161(4) 0.2831(6) 0.5698(7) 0.082 Uiso calc R 1 . H 0
C3 0.0771(3) 0.3793(6) 0.4500(6) 0.058(2) Uani d . 1 . C 0
H3A 0.0583(3) 0.4306(6) 0.4919(6) 0.069 Uiso calc R 1 . H 0
C4 0.0798(3) 0.5046(6) 0.0524(6) 0.058(2) Uani d . 1 . C 0
H4A 0.0632(3) 0.5718(6) 0.0518(6) 0.070 Uiso calc R 1 . H 0
C5 0.1091(3) 0.4610(6) -0.0333(6) 0.065(2) Uani d . 1 . C 0
H5A 0.1169(3) 0.4919(6) -0.1026(6) 0.078 Uiso calc R 1 . H 0
C6 0.1250(3) 0.3630(6) 0.0030(6) 0.058(2) Uani d . 1 . C 0
H6A 0.1459(3) 0.3146(6) -0.0387(6) 0.070 Uiso calc R 1 . H 0
C7 0.0469(3) 0.1358(6) 0.0673(7) 0.074(2) Uani d . 1 . C 0
H7A 0.0524(3) 0.1685(6) -0.0020(7) 0.089 Uiso calc R 1 . H 0
C8 0.0126(3) 0.0501(7) 0.0870(9) 0.082(3) Uani d . 1 . C 0
H8A -0.0092(3) 0.0124(7) 0.0359(9) 0.098 Uiso calc R 1 . H 0
C9 0.0179(3) 0.0336(6) 0.1982(9) 0.086(3) Uani d . 1 . C 0
H9A -0.0013(3) -0.0195(6) 0.2367(9) 0.103 Uiso calc R 1 . H 0
C10 0.1937(3) 0.1179(5) 0.1256(6) 0.049(2) Uani d . 1 . C 0
H10A 0.1728(3) 0.0577(5) 0.1076(6) 0.059 Uiso calc R 1 . H 0
C11 0.2498(3) 0.1294(6) 0.1143(7) 0.067(2) Uani d . 1 . C 0
H11A 0.2750(3) 0.0790(6) 0.0871(7) 0.081 Uiso calc R 1 . H 0
C12 0.2618(3) 0.2311(6) 0.1515(8) 0.073(2) Uani d . 1 . C 0
H12A 0.2975(3) 0.2601(6) 0.1541(8) 0.087 Uiso calc R 1 . H 0
C13 0.0175(3) 0.6369(5) 0.3136(10) 0.100(4) Uani d . 1 . C 0
H13A -0.0211(3) 0.6306(5) 0.3083(10) 0.120 Uiso calc R 1 . H 0
C14 0.0448(3) 0.7251(6) 0.3461(12) 0.122(5) Uani d . 1 . C 0
H14A 0.0300(3) 0.7916(6) 0.3641(12) 0.147 Uiso calc R 1 . H 0
C15 0.1006(3) 0.6934(5) 0.3466(9) 0.090(3) Uani d . 1 . C 0
H15A 0.1299(3) 0.7367(5) 0.3703(9) 0.107 Uiso calc R 1 . H 0
C16 -0.0403(2) 0.3286(5) 0.2856(9) 0.068(2) Uani d . 1 . C 0
H16A -0.0253(2) 0.2796(5) 0.3360(9) 0.081 Uiso calc R 1 . H 0
C17 -0.0930(3) 0.3268(7) 0.2448(9) 0.088(3) Uani d . 1 . C 0
H17A -0.1220(3) 0.2804(7) 0.2633(9) 0.106 Uiso calc R 1 . H 0
C18 -0.0936(3) 0.4094(8) 0.1698(8) 0.092(3) Uani d . 1 . C 0
H18A -0.1241(3) 0.4249(8) 0.1241(8) 0.110 Uiso calc R 1 . H 0
C19 0.3056(3) 0.5220(5) 0.0935(6) 0.047(2) Uani d . 1 . C 0
C20 0.3561(3) 0.4852(6) 0.0550(7) 0.060(2) Uani d . 1 . C 0
H20A 0.3865(3) 0.4790(6) 0.1032(7) 0.073 Uiso calc R 1 . H 0
C21 0.3610(4) 0.4570(6) -0.0596(8) 0.075(2) Uani d . 1 . C 0
H21A 0.3952(4) 0.4334(6) -0.0871(8) 0.090 Uiso calc R 1 . H 0
C22 0.3169(4) 0.4638(5) -0.1300(7) 0.069(2) Uani d . 1 . C 0
H22A 0.3208(4) 0.4440(5) -0.2049(7) 0.083 Uiso calc R 1 . H 0
C23 0.2666(4) 0.4994(7) -0.0914(7) 0.074(2) Uani d . 1 . C 0
H23A 0.2365(4) 0.5047(7) -0.1404(7) 0.088 Uiso calc R 1 . H 0
C24 0.2602(3) 0.5277(6) 0.0196(7) 0.062(2) Uani d . 1 . C 0
H24A 0.2256(3) 0.5508(6) 0.0456(7) 0.075 Uiso calc R 1 . H 0
C25 0.3154(3) 0.4422(5) 0.3950(6) 0.049(2) Uani d . 1 . C 0
C26 0.2726(3) 0.3903(6) 0.4527(6) 0.064(2) Uani d . 1 . C 0
H26A 0.2357(3) 0.4051(6) 0.4343(6) 0.077 Uiso calc R 1 . H 0
C27 0.2840(4) 0.3184(7) 0.5355(8) 0.089(3) Uani d . 1 . C 0
H27A 0.2547(4) 0.2855(7) 0.5737(8) 0.107 Uiso calc R 1 . H 0
C28 0.3381(5) 0.2940(7) 0.5631(8) 0.090(3) Uani d . 1 . C 0
H28A 0.3457(5) 0.2441(7) 0.6189(8) 0.108 Uiso calc R 1 . H 0
C29 0.3809(4) 0.3437(6) 0.5078(7) 0.080(3) Uani d . 1 . C 0
H29A 0.4178(4) 0.3270(6) 0.5256(7) 0.096 Uiso calc R 1 . H 0
C30 0.3699(3) 0.4183(5) 0.4260(7) 0.066(2) Uani d . 1 . C 0
H30A 0.3994(3) 0.4533(5) 0.3909(7) 0.079 Uiso calc R 1 . H 0
B1 0.1143(3) 0.2490(6) 0.1850(7) 0.044(2) Uani d . 1 . B 0
B2 0.0475(3) 0.4472(5) 0.2563(11) 0.048(2) Uani d . 1 . B 0

loop_
_atom_type_symbol
_atom_type_description
_atom_type_scat_dispersion_real
_atom_type_scat_dispersion_imag
_atom_type_scat_source
C C 0.0033 0.0016 'International Tables Vol C Tables 4.2.6.8 and 6.1.1.4'
H H 0.0000 0.0000 'International Tables Vol C Tables 4.2.6.8 and 6.1.1.4'
B B 0.0013 0.0007 'International Tables Vol C Tables 4.2.6.8 and 6.1.1.4'
N N 0.0061 0.0033 'International Tables Vol C Tables 4.2.6.8 and 6.1.1.4'
Cl Cl 0.1484 0.1585 'International Tables Vol C Tables 4.2.6.8 and 6.1.1.4'
Sn Sn -0.6537 1.4246 'International Tables Vol C Tables 4.2.6.8 and 6.1.1.4'
O O 0.0106 0.0060 'International Tables Vol C Tables 4.2.6.8 and 6.1.1.4'

loop_
_geom_angle_atom_site_label_1
_geom_angle_atom_site_label_2
_geom_angle_atom_site_label_3
_geom_angle
_geom_angle_publ_flag
C19 Sn C25 123.1(2) yes
C19 Sn O1 86.6(3) yes
C25 Sn O1 88.6(2) yes
C19 Sn Cl2 117.6(2) yes
C25 Sn Cl2 117.8(2) yes
O1 Sn Cl2 82.30(11) yes
C19 Sn Cl1 94.9(2) yes
C25 Sn Cl1 96.9(2) yes
O1 Sn Cl1 172.27(10) yes
Cl2 Sn Cl1 90.31(6) yes
C1 N1 N2 107.8(6) ?
C1 N1 B1 128.7(5) ?
N2 N1 B1 123.0(5) ?
C3 N2 N1 108.2(6) ?
C3 N2 B2 127.7(7) ?
N1 N2 B2 124.1(6) ?
C4 N3 N4 107.2(6) ?
C4 N3 B2 128.2(6) ?
N4 N3 B2 124.5(5) ?
C6 N4 N3 107.7(6) ?
C6 N4 B1 130.6(6) ?
N3 N4 B1 121.7(5) ?
C7 N5 N6 109.1(5) ?
C7 N5 B1 129.6(6) ?
N6 N5 B1 121.2(6) ?
C9 N6 N5 104.8(8) ?
C10 N7 N8 111.5(5) ?
C10 N7 B1 131.1(5) ?
N8 N7 B1 116.8(5) ?
C12 N8 N7 104.3(5) ?
C13 N9 N10 109.0(5) ?
C13 N9 B2 133.9(5) ?
N10 N9 B2 116.9(4) ?
C15 N10 N9 105.0(6) ?
C16 N11 N12 109.6(5) ?
C16 N11 B2 129.7(6) ?
N12 N11 B2 120.5(6) ?
C18 N12 N11 104.4(6) ?
N1 C1 C2 109.3(7) ?
C1 C2 C3 104.9(7) ?
N2 C3 C2 109.8(7) ?
N3 C4 C5 109.0(6) ?
C4 C5 C6 105.7(7) ?
N4 C6 C5 110.4(7) ?
N5 C7 C8 109.0(8) ?
C9 C8 C7 103.4(8) ?
N6 C9 C8 113.7(8) ?
N7 C10 C11 107.0(6) ?
C10 C11 C12 105.7(6) ?
N8 C12 C11 111.5(6) ?
N9 C13 C14 110.1(6) ?
C13 C14 C15 103.5(6) ?
N10 C15 C14 112.3(7) ?
N11 C16 C17 109.0(7) ?
C16 C17 C18 103.4(7) ?
N12 C18 C17 113.5(7) ?
C20 C19 C24 119.4(7) ?
C20 C19 Sn 117.3(5) ?
C24 C19 Sn 123.2(5) ?
C19 C20 C21 118.7(8) ?
C22 C21 C20 121.2(8) ?
C21 C22 C23 120.1(8) ?
C22 C23 C24 120.4(8) ?
C23 C24 C19 120.2(8) ?
C30 C25 C26 117.3(7) ?
C30 C25 Sn 120.5(5) ?
C26 C25 Sn 122.2(5) ?
C27 C26 C25 121.2(8) ?
C26 C27 C28 120.5(9) ?
C29 C28 C27 119.5(8) ?
C28 C29 C30 120.4(8) ?
C29 C30 C25 121.1(8) ?
N5 B1 N7 113.1(5) ?
N5 B1 N4 111.5(5) ?
N7 B1 N4 106.5(6) ?
N5 B1 N1 109.8(6) ?
N7 B1 N1 107.5(6) ?
N4 B1 N1 108.2(5) ?
N9 B2 N11 113.2(5) ?
N9 B2 N2 111.2(8) ?
N11 B2 N2 110.0(6) ?
N9 B2 N3 106.8(6) ?
N11 B2 N3 108.3(8) ?
N2 B2 N3 107.1(5) ?

loop_
_geom_bond_atom_site_label_1
_geom_bond_atom_site_label_2
_geom_bond_site_symmetry_2
_geom_bond_distance
_geom_bond_publ_flag
Sn Cl1 . 2.4686(14) yes
Sn Cl2 . 2.338(2) yes
Sn O1 . 2.304(3) yes
Sn C19 . 2.121(7) yes
Sn C25 . 2.123(6) yes
N1 C1 . 1.344(9) ?
N1 N2 . 1.359(6) ?
N1 B1 . 1.561(10) ?
N2 C3 . 1.319(9) ?
N2 B2 . 1.529(11) ?
N3 C4 . 1.351(8) ?
N3 N4 . 1.359(7) ?
N3 B2 . 1.588(13) ?
N4 C6 . 1.317(9) ?
N4 B1 . 1.549(9) ?
N5 C7 . 1.333(9) ?
N5 N6 . 1.361(8) ?
N5 B1 . 1.500(9) ?
N6 C9 . 1.313(9) ?
N7 C10 . 1.332(7) ?
N7 N8 . 1.367(6) ?
N7 B1 . 1.532(9) ?
N8 C12 . 1.318(8) ?
N9 C13 . 1.316(7) ?
N9 N10 . 1.385(7) ?
N9 B2 . 1.481(8) ?
N10 C15 . 1.288(8) ?
N11 C16 . 1.344(8) ?
N11 N12 . 1.358(7) ?
N11 B2 . 1.524(8) ?
N12 C18 . 1.310(9) ?
C1 C2 . 1.369(11) ?
C2 C3 . 1.385(10) ?
C4 C5 . 1.354(10) ?
C5 C6 . 1.356(10) ?
C7 C8 . 1.373(11) ?
C8 C9 . 1.346(13) ?
C10 C11 . 1.356(8) ?
C11 C12 . 1.379(9) ?
C13 C14 . 1.340(10) ?
C14 C15 . 1.394(10) ?
C16 C17 . 1.352(9) ?
C17 C18 . 1.366(12) ?
C19 C20 . 1.371(9) ?
C19 C24 . 1.400(9) ?
C20 C21 . 1.414(11) ?
C21 C22 . 1.350(11) ?
C22 C23 . 1.362(11) ?
C23 C24 . 1.377(11) ?
C25 C30 . 1.386(10) ?
C25 C26 . 1.394(10) ?
C26 C27 . 1.363(11) ?
C27 C28 . 1.371(12) ?
C28 C29 . 1.367(12) ?
C29 C30 . 1.374(10) ?

loop_
_geom_hbond_atom_site_label_D
_geom_hbond_atom_site_label_H
_geom_hbond_atom_site_label_A
_geom_hbond_site_symmetry_A
_geom_hbond_distance_DH
_geom_hbond_distance_HA
_geom_hbond_distance_DA
_geom_hbond_angle_DHA
_geom_hbond_publ_flag
C3 H3A N12 2_565 0.929(10) 2.493(10) 3.332(10) 150.3(8) no
C26 H26A O1 1_555 0.928(10) 2.465(10) 3.065(10) 122.4(7) no
C30 H30A Cl1 1_555 0.930(10) 2.807(7) 3.421(7) 124.5(7) no

loop_
_geom_torsion_atom_site_label_1
_geom_torsion_atom_site_label_2
_geom_torsion_atom_site_label_3
_geom_torsion_atom_site_label_4
_geom_torsion
C1 N1 N2 C3 0.4(8)
B1 N1 N2 C3 172.9(6)
C1 N1 N2 B2 179.0(6)
B1 N1 N2 B2 -8.6(9)
C4 N3 N4 C6 1.0(7)
B2 N3 N4 C6 177.9(6)
C4 N3 N4 B1 179.1(6)
B2 N3 N4 B1 -4.0(9)
C7 N5 N6 C9 -0.3(8)
B1 N5 N6 C9 -177.2(6)
C10 N7 N8 C12 -1.2(8)
B1 N7 N8 C12 -173.6(7)
C13 N9 N10 C15 1.0(10)
B2 N9 N10 C15 -175.0(9)
C16 N11 N12 C18 -0.8(9)
B2 N11 N12 C18 174.8(8)
N2 N1 C1 C2 0.2(8)
B1 N1 C1 C2 -171.7(7)
N1 C1 C2 C3 -0.7(9)
N1 N2 C3 C2 -0.9(8)
B2 N2 C3 C2 -179.3(6)
C1 C2 C3 N2 0.9(9)
N4 N3 C4 C5 -1.0(8)
B2 N3 C4 C5 -177.7(6)
N3 C4 C5 C6 0.6(8)
N3 N4 C6 C5 -0.6(8)
B1 N4 C6 C5 -178.5(6)
C4 C5 C6 N4 0.0(8)
N6 N5 C7 C8 -0.4(8)
B1 N5 C7 C8 176.1(6)
N5 C7 C8 C9 1.0(10)
N5 N6 C9 C8 1.0(11)
C7 C8 C9 N6 -1.2(12)
N8 N7 C10 C11 0.7(8)
B1 N7 C10 C11 171.7(8)
N7 C10 C11 C12 0.1(9)
N7 N8 C12 C11 1.3(10)
C10 C11 C12 N8 -0.9(11)
N10 N9 C13 C14 1.6(12)
B2 N9 C13 C14 176.7(11)
N9 C13 C14 C15 -3.3(14)
N9 N10 C15 C14 -3.2(12)
C13 C14 C15 N10 4.1(14)
N12 N11 C16 C17 -2.0(10)
B2 N11 C16 C17 -177.1(8)
N11 C16 C17 C18 3.8(11)
N11 N12 C18 C17 3.4(11)
C16 C17 C18 N12 -4.6(12)
C25 Sn C19 C20 -57.6(6)
O1 Sn C19 C20 -143.7(5)
Cl2 Sn C19 C20 136.8(5)
Cl1 Sn C19 C20 43.9(5)
C25 Sn C19 C24 117.7(6)
O1 Sn C19 C24 31.6(5)
Cl2 Sn C19 C24 -47.8(6)
Cl1 Sn C19 C24 -140.8(5)
C24 C19 C20 C21 1.8(10)
Sn C19 C20 C21 177.3(5)
C19 C20 C21 C22 -1.3(11)
C20 C21 C22 C23 0.8(12)
C21 C22 C23 C24 -0.7(12)
C22 C23 C24 C19 1.2(12)
C20 C19 C24 C23 -1.7(11)
Sn C19 C24 C23 -177.0(6)
C19 Sn C25 C30 79.7(6)
O1 Sn C25 C30 164.8(6)
Cl2 Sn C25 C30 -114.7(6)
Cl1 Sn C25 C30 -20.7(6)
C19 Sn C25 C26 -102.0(6)
O1 Sn C25 C26 -16.9(5)
Cl2 Sn C25 C26 63.6(6)
Cl1 Sn C25 C26 157.6(5)
C30 C25 C26 C27 -0.5(11)
Sn C25 C26 C27 -178.9(6)
C25 C26 C27 C28 -1.0(13)
C26 C27 C28 C29 0.9(15)
C27 C28 C29 C30 0.7(14)
C28 C29 C30 C25 -2.2(12)
C26 C25 C30 C29 2.1(11)
Sn C25 C30 C29 -179.5(6)
C7 N5 B1 N7 -86.1(9)
N6 N5 B1 N7 90.1(8)
C7 N5 B1 N4 33.9(10)
N6 N5 B1 N4 -149.9(6)
C7 N5 B1 N1 153.8(7)
N6 N5 B1 N1 -30.0(8)
C10 N7 B1 N5 8.0(11)
N8 N7 B1 N5 178.6(6)
C10 N7 B1 N4 -114.7(7)
N8 N7 B1 N4 55.9(8)
C10 N7 B1 N1 129.5(7)
N8 N7 B1 N1 -59.9(8)
C6 N4 B1 N5 -85.7(8)
N3 N4 B1 N5 96.7(7)
C6 N4 B1 N7 38.1(9)
N3 N4 B1 N7 -139.5(6)
C6 N4 B1 N1 153.5(7)
N3 N4 B1 N1 -24.2(8)
C1 N1 B1 N5 80.0(9)
N2 N1 B1 N5 -90.8(6)
C1 N1 B1 N7 -43.4(9)
N2 N1 B1 N7 145.8(5)
C1 N1 B1 N4 -158.1(7)
N2 N1 B1 N4 31.1(8)
C13 N9 B2 N11 2.4(17)
N10 N9 B2 N11 177.2(7)
C13 N9 B2 N2 -121.9(10)
N10 N9 B2 N2 52.8(10)
C13 N9 B2 N3 121.5(10)
N10 N9 B2 N3 -63.7(9)
C16 N11 B2 N9 -128.2(8)
N12 N11 B2 N9 57.2(11)
C16 N11 B2 N2 -3.2(13)
N12 N11 B2 N2 -177.8(6)
C16 N11 B2 N3 113.6(9)
N12 N11 B2 N3 -61.0(7)
C3 N2 B2 N9 42.0(9)
N1 N2 B2 N9 -136.2(6)
C3 N2 B2 N11 -84.1(9)
N1 N2 B2 N11 97.6(8)
C3 N2 B2 N3 158.4(7)
N1 N2 B2 N3 -19.9(7)
C4 N3 B2 N9 -38.0(9)
N4 N3 B2 N9 145.8(6)
C4 N3 B2 N11 84.2(7)
N4 N3 B2 N11 -92.0(7)
C4 N3 B2 N2 -157.2(6)
N4 N3 B2 N2 26.6(8)
